data_2238708
loop_
_publ_author_name
'Yamuna, Thammarse S.'
'Jasinski, Jerry P.'
'Anderson, Brian J.'
'Yathirajan, H.S.'
'Kaur, Manpreet'

_publ_section_title
;
 4-Hydroxy-5-(2-methoxyphenoxy)-2,2'-bipyrimidin-6(5<i>H</i>)-one
 dihydrate
;
_journal_coeditor_code BT6940
_journal_issue 11
_journal_name_full 'Acta Crystallographica Section E'
_journal_page_first o1707
_journal_page_last o1708
_journal_paper_doi 10.1107/S1600536813028900
_journal_volume 69
_journal_year 2013
_chemical_formula_iupac 'C15 H12 N4 O4, 2H2 O'
_chemical_formula_moiety 'C15 H12 N4 O4, 2(H2 O)'
_chemical_formula_sum 'C15 H16 N4 O6'
_chemical_formula_weight 348.32
_chemical_name_systematic
;
4-Hydroxy-5-(2-methoxyphenoxy)-2,2'-bipyrimidin-6(5<i>H</i>)-one dihydrate
;
_space_group_crystal_system monoclinic
_space_group_IT_number 14
_space_group_name_Hall '-P 2ybc'
_space_group_name_H-M_alt 'P 1 21/c 1'
_symmetry_space_group_name_Hall '-P 2ybc'
_symmetry_space_group_name_H-M 'P 1 21/c 1'
_atom_sites_solution_hydrogens mixed
_atom_sites_solution_primary direct
_audit_creation_method
;
  Olex2 1.2
  (compiled Apr 23 2013 17:54:37, GUI svn.r4466)
;
_cell_angle_alpha 90
_cell_angle_beta 109.832(3)
_cell_angle_gamma 90
_cell_formula_units_Z 4
_cell_length_a 9.5817(3)
_cell_length_b 13.9439(3)
_cell_length_c 12.4804(4)
_cell_measurement_reflns_used 4761
_cell_measurement_temperature 173(2)
_cell_measurement_theta_max 72.3065
_cell_measurement_theta_min 3.1667
_cell_volume 1568.57(8)
_computing_cell_refinement 'CrysAlis PRO (Agilent, 2012)'
_computing_data_collection 'CrysAlis PRO (Agilent, 2012)'
_computing_data_reduction 'CrysAlis RED (Agilent, 2012)'
_computing_molecular_graphics 'OLEX2 (Dolomanov <i>et al.</i>, 2009)'
_computing_publication_material 'OLEX2 (Dolomanov <i>et al.</i>, 2009)'
_computing_structure_refinement 'SHELXL2012 (Sheldrick, 2008)'
_computing_structure_solution 'SUPERFLIP (Palatinus & Chapuis, 2007)'
_diffrn_ambient_temperature 173(2)
_diffrn_detector_area_resol_mean 16.0416
_diffrn_measured_fraction_theta_full 0.999
_diffrn_measured_fraction_theta_max 0.988
_diffrn_measurement_device_type 'Agilent Xcalibur (Eos, Gemini)'
_diffrn_measurement_method '\w scans'
_diffrn_radiation_type CuK\a
_diffrn_radiation_wavelength 1.54184
_diffrn_reflns_av_R_equivalents 0.0397
_diffrn_reflns_limit_h_max 11
_diffrn_reflns_limit_h_min -11
_diffrn_reflns_limit_k_max 13
_diffrn_reflns_limit_k_min -17
_diffrn_reflns_limit_l_max 14
_diffrn_reflns_limit_l_min -15
_diffrn_reflns_number 9840
_diffrn_reflns_theta_full 67.684
_diffrn_reflns_theta_max 72.456
_diffrn_reflns_theta_min 4.907
_exptl_absorpt_coefficient_mu 0.988
_exptl_absorpt_correction_T_max 1.00000
_exptl_absorpt_correction_T_min 0.87586
_exptl_absorpt_correction_type multi-scan
_exptl_absorpt_process_details
;
(CrysAlis PRO and CrysAlis RED; Agilent, 2012)
;
_exptl_crystal_colour colourless
_exptl_crystal_density_diffrn 1.475
_exptl_crystal_description irregular
_exptl_crystal_F_000 728
_exptl_crystal_size_max 0.45
_exptl_crystal_size_mid 0.32
_exptl_crystal_size_min 0.24
_refine_diff_density_max 0.309
_refine_diff_density_min -0.259
_refine_ls_extinction_coef 0.0118(8)
_refine_ls_extinction_expression Fc^*^=kFc[1+0.001xFc^2^\l^3^/sin(2\q)]^-1/4^
_refine_ls_extinction_method 'SHELXL2012 (Sheldrick, 2008)'
_refine_ls_goodness_of_fit_ref 1.034
_refine_ls_hydrogen_treatment mixed
_refine_ls_matrix_type full
_refine_ls_number_parameters 252
_refine_ls_number_reflns 3070
_refine_ls_number_restraints 0
_refine_ls_restrained_S_all 1.034
_refine_ls_R_factor_all 0.0442
_refine_ls_R_factor_gt 0.0409
_refine_ls_shift/su_max 0.000
_refine_ls_shift/su_mean 0.000
_refine_ls_structure_factor_coef Fsqd
_refine_ls_weighting_details
;
 w=1/[\s^2^(Fo^2^)+(0.0697P)^2^+0.4106P]
 where P=(Fo^2^+2Fc^2^)/3
;
_refine_ls_weighting_scheme calc
_refine_ls_wR_factor_gt 0.1107
_refine_ls_wR_factor_ref 0.1146
_reflns_number_gt 2789
_reflns_number_total 3070
_reflns_threshold_expression I>2\s(I)
_cod_data_source_file bt6940.cif
_cod_data_source_block I
_cod_original_cell_volume 1568.55(8)
_cod_database_code 2238708
_shelx_space_group_comment
;
The symmetry employed for this shelxl refinement is uniquely defined
by the following loop, which should always be used as a source of
symmetry information in preference to the above space-group names.
They are only intended as comments.
;

loop_
_space_group_symop_operation_xyz
'x, y, z'
'-x, y+1/2, -z+1/2'
'-x, -y, -z'
'x, -y-1/2, z-1/2'

loop_
_atom_site_type_symbol
_atom_site_label
_atom_site_fract_x
_atom_site_fract_y
_atom_site_fract_z
_atom_site_U_iso_or_equiv
_atom_site_adp_type
_atom_site_calc_flag
_atom_site_occupancy
O O1 0.66810(10) 0.07758(7) 0.72585(8) 0.0234(2) Uani d 1
O O2 0.83857(10) 0.17796(7) 0.64227(8) 0.0218(2) Uani d 1
O O3 1.14014(11) 0.20971(7) 0.71581(8) 0.0261(3) Uani d 1
H H3 1.235(3) 0.2265(17) 0.727(2) 0.059(7) Uiso d 1
O O4 0.67224(10) 0.27899(8) 0.44713(8) 0.0284(3) Uani d 1
N N1 0.99634(13) 0.47988(8) 0.33822(10) 0.0233(3) Uani d 1
N N2 1.24321(12) 0.42848(8) 0.43964(10) 0.0228(3) Uani d 1
N N3 1.12057(12) 0.31273(8) 0.56724(9) 0.0199(3) Uani d 1
N N4 0.88527(12) 0.34237(8) 0.43264(10) 0.0214(3) Uani d 1
C C1 1.09611(14) 0.42507(9) 0.41329(11) 0.0195(3) Uani d 1
C C2 1.29246(15) 0.49577(11) 0.38523(12) 0.0268(3) Uani d 1
H H2 1.3965 0.5022 0.4023 0.032 Uiso calc 1
C C3 1.19918(17) 0.55649(10) 0.30517(12) 0.0284(3) Uani d 1
H H3A 1.2366 0.6040 0.2675 0.034 Uiso calc 1
C C4 1.04900(16) 0.54475(10) 0.28272(12) 0.0261(3) Uani d 1
H H4A 0.9812 0.5838 0.2264 0.031 Uiso calc 1
C C5 1.03430(14) 0.35477(9) 0.47561(11) 0.0189(3) Uani d 1
C C6 0.80944(14) 0.28493(9) 0.48529(11) 0.0205(3) Uani d 1
C C7 0.90348(14) 0.23650(9) 0.58376(11) 0.0196(3) Uani d 1
C C8 1.05471(14) 0.25246(9) 0.62200(11) 0.0198(3) Uani d 1
C C9 0.79005(14) 0.08924(9) 0.59160(11) 0.0202(3) Uani d 1
C C10 0.82984(16) 0.05252(10) 0.50337(12) 0.0255(3) Uani d 1
H H10 0.8894 0.0895 0.4715 0.031 Uiso calc 1
C C11 0.78253(18) -0.03891(11) 0.46092(13) 0.0314(3) Uani d 1
H H11 0.8091 -0.0640 0.3997 0.038 Uiso calc 1
C C12 0.69761(19) -0.09249(11) 0.50761(14) 0.0341(4) Uani d 1
H H12 0.6664 -0.1550 0.4792 0.041 Uiso calc 1
C C13 0.65690(17) -0.05569(11) 0.59662(13) 0.0294(3) Uani d 1
H H13 0.5980 -0.0931 0.6285 0.035 Uiso calc 1
C C14 0.70226(14) 0.03557(10) 0.63884(11) 0.0211(3) Uani d 1
C C15 0.59236(18) 0.01817(12) 0.78172(13) 0.0329(4) Uani d 1
H H15A 0.5822 0.0526 0.8472 0.049 Uiso calc 1
H H15B 0.6492 -0.0409 0.8080 0.049 Uiso calc 1
H H15C 0.4937 0.0021 0.7283 0.049 Uiso calc 1
O O1W 0.50931(13) 0.68034(8) 0.41460(10) 0.0335(3) Uani d 1
O O2W 0.41708(12) 0.25759(10) 0.25780(10) 0.0385(3) Uani d 1
H H2WA 0.493(3) 0.2699(16) 0.316(2) 0.049(6) Uiso d 1
H H2WB 0.445(3) 0.2361(16) 0.199(2) 0.055(6) Uiso d 1
H H4 0.836(2) 0.3704(14) 0.3675(18) 0.037(5) Uiso d 1
H H1WA 0.460(3) 0.7048(16) 0.455(2) 0.050(6) Uiso d 1
H H1WB 0.592(3) 0.6557(17) 0.464(2) 0.058(7) Uiso d 1

loop_
_atom_site_aniso_label
_atom_site_aniso_U_11
_atom_site_aniso_U_22
_atom_site_aniso_U_33
_atom_site_aniso_U_12
_atom_site_aniso_U_13
_atom_site_aniso_U_23
O1 0.0213(5) 0.0276(5) 0.0228(5) -0.0045(4) 0.0095(4) -0.0001(4)
O2 0.0242(5) 0.0226(5) 0.0198(5) -0.0055(3) 0.0091(4) -0.0022(3)
O3 0.0201(5) 0.0306(5) 0.0234(5) -0.0006(4) 0.0017(4) 0.0072(4)
O4 0.0149(5) 0.0421(6) 0.0260(5) -0.0032(4) 0.0041(4) 0.0052(4)
N1 0.0211(6) 0.0246(6) 0.0225(6) -0.0014(4) 0.0051(4) 0.0012(4)
N2 0.0186(6) 0.0276(6) 0.0228(6) -0.0015(4) 0.0080(4) -0.0011(4)
N3 0.0162(5) 0.0217(6) 0.0207(6) -0.0004(4) 0.0049(4) -0.0004(4)
N4 0.0160(5) 0.0271(6) 0.0195(6) 0.0000(4) 0.0036(4) 0.0034(4)
C1 0.0191(6) 0.0214(6) 0.0181(6) -0.0020(5) 0.0062(5) -0.0034(5)
C2 0.0213(7) 0.0352(8) 0.0266(7) -0.0055(5) 0.0115(6) -0.0021(6)
C3 0.0341(8) 0.0287(7) 0.0249(7) -0.0079(6) 0.0135(6) -0.0001(5)
C4 0.0294(7) 0.0245(7) 0.0220(7) -0.0022(5) 0.0056(5) 0.0015(5)
C5 0.0163(6) 0.0202(6) 0.0204(6) -0.0004(4) 0.0064(5) -0.0028(5)
C6 0.0169(6) 0.0250(7) 0.0196(6) -0.0029(5) 0.0061(5) -0.0025(5)
C7 0.0199(7) 0.0204(6) 0.0193(6) -0.0031(5) 0.0076(5) -0.0016(5)
C8 0.0196(6) 0.0197(6) 0.0188(6) 0.0010(5) 0.0047(5) -0.0012(5)
C9 0.0176(6) 0.0214(6) 0.0187(6) -0.0010(5) 0.0022(5) 0.0001(5)
C10 0.0268(7) 0.0274(7) 0.0236(7) -0.0028(5) 0.0101(5) -0.0012(5)
C11 0.0385(8) 0.0304(8) 0.0259(7) -0.0003(6) 0.0117(6) -0.0065(6)
C12 0.0416(9) 0.0246(7) 0.0333(8) -0.0079(6) 0.0090(7) -0.0081(6)
C13 0.0302(7) 0.0274(7) 0.0297(7) -0.0087(6) 0.0090(6) -0.0007(6)
C14 0.0176(6) 0.0258(7) 0.0179(6) -0.0007(5) 0.0034(5) 0.0008(5)
C15 0.0335(8) 0.0399(8) 0.0299(8) -0.0119(6) 0.0167(6) 0.0000(6)
O1W 0.0237(6) 0.0415(6) 0.0361(6) 0.0028(4) 0.0114(5) 0.0038(5)
O2W 0.0189(5) 0.0652(8) 0.0275(6) -0.0042(5) 0.0028(5) -0.0095(5)

loop_
_atom_type_symbol
_atom_type_description
_atom_type_scat_dispersion_real
_atom_type_scat_dispersion_imag
_atom_type_scat_source
C C 0.0181 0.0091 'International Tables Vol C Tables 4.2.6.8 and 6.1.1.4'
H H 0.0000 0.0000 'International Tables Vol C Tables 4.2.6.8 and 6.1.1.4'
N N 0.0311 0.0180 'International Tables Vol C Tables 4.2.6.8 and 6.1.1.4'
O O 0.0492 0.0322 'International Tables Vol C Tables 4.2.6.8 and 6.1.1.4'

loop_
_geom_angle_atom_site_label_1
_geom_angle_atom_site_label_2
_geom_angle_atom_site_label_3
_geom_angle
C14 O1 C15 115.91(11)
C7 O2 C9 115.24(10)
C8 O3 H3 108.2(15)
C1 N1 C4 116.50(12)
C2 N2 C1 115.19(12)
C5 N3 C8 116.97(11)
C5 N4 C6 122.48(11)
C5 N4 H4 118.2(13)
C6 N4 H4 119.3(13)
N1 C1 N2 126.84(12)
N1 C1 C5 115.28(11)
N2 C1 C5 117.86(11)
N2 C2 H2 118.5
N2 C2 C3 123.04(13)
C3 C2 H2 118.5
C2 C3 H3A 121.7
C4 C3 C2 116.66(13)
C4 C3 H3A 121.7
N1 C4 C3 121.72(13)
N1 C4 H4A 119.1
C3 C4 H4A 119.1
N3 C5 N4 124.06(12)
N3 C5 C1 120.51(11)
N4 C5 C1 115.37(11)
O4 C6 N4 120.94(12)
O4 C6 C7 125.30(12)
N4 C6 C7 113.76(11)
O2 C7 C6 118.15(11)
O2 C7 C8 121.47(12)
C8 C7 C6 120.29(12)
O3 C8 N3 117.94(12)
O3 C8 C7 119.70(12)
N3 C8 C7 122.35(12)
O2 C9 C14 116.07(11)
C10 C9 O2 123.42(12)
C10 C9 C14 120.45(12)
C9 C10 H10 120.0
C9 C10 C11 119.98(13)
C11 C10 H10 120.0
C10 C11 H11 120.0
C12 C11 C10 119.95(13)
C12 C11 H11 120.0
C11 C12 H12 119.8
C11 C12 C13 120.31(14)
C13 C12 H12 119.8
C12 C13 H13 119.9
C14 C13 C12 120.22(13)
C14 C13 H13 119.9
O1 C14 C9 116.50(12)
O1 C14 C13 124.41(12)
C13 C14 C9 119.09(12)
O1 C15 H15A 109.5
O1 C15 H15B 109.5
O1 C15 H15C 109.5
H15A C15 H15B 109.5
H15A C15 H15C 109.5
H15B C15 H15C 109.5
H1WA O1W H1WB 107(2)
H2WA O2W H2WB 111(2)

loop_
_geom_bond_atom_site_label_1
_geom_bond_atom_site_label_2
_geom_bond_distance
O1 C14 1.3676(16)
O1 C15 1.4292(16)
O2 C7 1.3765(15)
O2 C9 1.3952(16)
O3 H3 0.91(3)
O3 C8 1.3212(16)
O4 C6 1.2398(16)
N1 C1 1.3297(18)
N1 C4 1.3378(18)
N2 C1 1.3351(17)
N2 C2 1.3347(18)
N3 C5 1.3013(17)
N3 C8 1.3653(17)
N4 C5 1.3554(16)
N4 C6 1.3874(17)
N4 H4 0.88(2)
C1 C5 1.4930(17)
C2 H2 0.9500
C2 C3 1.381(2)
C3 H3A 0.9500
C3 C4 1.379(2)
C4 H4A 0.9500
C6 C7 1.4237(19)
C7 C8 1.3812(18)
C9 C10 1.3802(19)
C9 C14 1.3970(18)
C10 H10 0.9500
C10 C11 1.396(2)
C11 H11 0.9500
C11 C12 1.372(2)
C12 H12 0.9500
C12 C13 1.394(2)
C13 H13 0.9500
C13 C14 1.390(2)
C15 H15A 0.9800
C15 H15B 0.9800
C15 H15C 0.9800
O1W H1WA 0.87(2)
O1W H1WB 0.89(3)
O2W H2WA 0.86(2)
O2W H2WB 0.91(3)

loop_
_geom_hbond_atom_site_label_D
_geom_hbond_atom_site_label_H
_geom_hbond_atom_site_label_A
_geom_hbond_site_symmetry_A
_geom_hbond_distance_DH
_geom_hbond_distance_HA
_geom_hbond_distance_DA
_geom_hbond_angle_DHA
O3 H3 O2W 4_666 0.91(3) 1.67(3) 2.5651(15) 172(2)
N4 H4 O1 4_565 0.88(2) 2.08(2) 2.9313(15) 163.6(18)
O1W H1WA O4 3_666 0.87(2) 2.05(2) 2.8917(16) 163(2)
O1W H1WB N2 3_766 0.89(3) 2.01(3) 2.8823(16) 167(2)
O2W H2WA O4 . 0.86(2) 1.93(3) 2.7803(15) 172(2)
O2W H2WB O1W 2_645 0.91(3) 1.80(3) 2.7050(17) 173(2)
C4 H4A Cg3 4_554 0.95 2.82 3.4083(16) 121

loop_
_geom_torsion_atom_site_label_1
_geom_torsion_atom_site_label_2
_geom_torsion_atom_site_label_3
_geom_torsion_atom_site_label_4
_geom_torsion
O2 C7 C8 O3 1.07(19)
O2 C7 C8 N3 -177.80(11)
O2 C9 C10 C11 176.86(13)
O2 C9 C14 O1 2.85(17)
O2 C9 C14 C13 -176.50(12)
O4 C6 C7 O2 0.1(2)
O4 C6 C7 C8 -176.55(13)
N1 C1 C5 N3 -164.82(12)
N1 C1 C5 N4 12.53(16)
N2 C1 C5 N3 13.60(18)
N2 C1 C5 N4 -169.04(11)
N2 C2 C3 C4 0.0(2)
N4 C6 C7 O2 179.77(10)
N4 C6 C7 C8 3.15(18)
C1 N1 C4 C3 -2.3(2)
C1 N2 C2 C3 -1.5(2)
C2 N2 C1 N1 1.32(19)
C2 N2 C1 C5 -176.90(11)
C2 C3 C4 N1 2.0(2)
C4 N1 C1 N2 0.5(2)
C4 N1 C1 C5 178.78(11)
C5 N3 C8 O3 -179.40(11)
C5 N3 C8 C7 -0.51(18)
C5 N4 C6 O4 176.19(12)
C5 N4 C6 C7 -3.53(18)
C6 N4 C5 N3 2.0(2)
C6 N4 C5 C1 -175.25(11)
C6 C7 C8 O3 177.58(12)
C6 C7 C8 N3 -1.29(19)
C7 O2 C9 C10 13.23(18)
C7 O2 C9 C14 -169.66(11)
C8 N3 C5 N4 0.20(19)
C8 N3 C5 C1 177.32(11)
C9 O2 C7 C6 76.38(14)
C9 O2 C7 C8 -107.04(13)
C9 C10 C11 C12 -0.6(2)
C10 C9 C14 O1 -179.95(12)
C10 C9 C14 C13 0.7(2)
C10 C11 C12 C13 0.7(2)
C11 C12 C13 C14 -0.1(2)
C12 C13 C14 O1 -179.89(13)
C12 C13 C14 C9 -0.6(2)
C14 C9 C10 C11 -0.1(2)
C15 O1 C14 C9 -173.34(12)
C15 O1 C14 C13 5.96(19)
